data_4310718
loop_
_publ_author_name
'Carmela Magliocchi'
'Xiaobing Xie'
'Timothy Hughbanks'

_publ_section_title
;
 Cyanide-Melt Synthesis of Reduced Molybdenum Selenide Clusters
;
_journal_name_full 'Inorganic Chemistry'
_journal_page_first 1902
_journal_page_last 1911
_journal_paper_doi 10.1021/ic035050u
_journal_volume 43
_journal_year 2004
_chemical_formula_sum 'C12 Mo4 N12 Na8 Se4'
_chemical_formula_weight 1195.76
_chemical_name_systematic
;
 ?
;
_space_group_IT_number 141
_symmetry_cell_setting tetragonal
_symmetry_space_group_name_Hall '-I 4bd 2'
_symmetry_space_group_name_H-M 'I 41/a m d :2'
_atom_sites_solution_hydrogens geom
_atom_sites_solution_primary direct
_atom_sites_solution_secondary difmap
_audit_creation_method SHELXL-97
_cell_angle_alpha 90.00
_cell_angle_beta 90.00
_cell_angle_gamma 90.00
_cell_formula_units_Z 4
_cell_length_a 15.362(2)
_cell_length_b 15.362(2)
_cell_length_c 11.055(2)
_cell_measurement_temperature 110(2)
_cell_volume 2608.9(7)
_computing_structure_refinement 'SHELXL-97 (Sheldrick, 1997)'
_computing_structure_solution 'SHELXS-97 (Sheldrick, 1990)'
_diffrn_ambient_temperature 110(2)
_diffrn_measured_fraction_theta_full 0.995
_diffrn_measured_fraction_theta_max 0.995
_diffrn_radiation_monochromator graphite
_diffrn_radiation_source 'fine-focus sealed tube'
_diffrn_radiation_type MoK\a
_diffrn_radiation_wavelength 0.71073
_diffrn_reflns_av_R_equivalents 0.0583
_diffrn_reflns_av_sigmaI/netI 0.0279
_diffrn_reflns_limit_h_max 18
_diffrn_reflns_limit_h_min -20
_diffrn_reflns_limit_k_max 19
_diffrn_reflns_limit_k_min -20
_diffrn_reflns_limit_l_max 14
_diffrn_reflns_limit_l_min -14
_diffrn_reflns_number 14021
_diffrn_reflns_theta_full 28.29
_diffrn_reflns_theta_max 28.29
_diffrn_reflns_theta_min 2.65
_exptl_absorpt_coefficient_mu 7.626
_exptl_absorpt_correction_T_max 0.4002
_exptl_absorpt_correction_T_min 0.2256
_exptl_absorpt_correction_type none
_exptl_crystal_density_diffrn 3.044
_exptl_crystal_density_method 'not measured'
_exptl_crystal_F_000 2192
_exptl_crystal_size_max 0.28
_exptl_crystal_size_mid 0.17
_exptl_crystal_size_min 0.15
_refine_diff_density_max 2.978
_refine_diff_density_min -0.923
_refine_diff_density_rms 0.435
_refine_ls_extinction_method none
_refine_ls_goodness_of_fit_ref 1.295
_refine_ls_hydrogen_treatment mixed
_refine_ls_matrix_type full
_refine_ls_number_parameters 54
_refine_ls_number_reflns 876
_refine_ls_number_restraints 0
_refine_ls_restrained_S_all 1.295
_refine_ls_R_factor_all 0.0651
_refine_ls_R_factor_gt 0.0462
_refine_ls_shift/su_max 0.000
_refine_ls_shift/su_mean 0.000
_refine_ls_structure_factor_coef Fsqd
_refine_ls_weighting_details 'calc w=1/[\s^2^(Fo^2^)+(0.0629P)^2^+13.7767P] where P=(Fo^2^+2Fc^2^)/3'
_refine_ls_weighting_scheme calc
_refine_ls_wR_factor_gt 0.1013
_refine_ls_wR_factor_ref 0.1190
_reflns_number_gt 711
_reflns_number_total 876
_reflns_threshold_expression >2sigma(I)
_cod_data_source_file ic035050usi20031203_012455_4.cif
_cod_data_source_block Na8Mo4Se4(CN)12_(7)
_cod_depositor_comments
;
The following automatic conversions were performed:
'_symmetry_cell_setting' value 'Tetragonal' changed to 'tetragonal'
according to '/home/saulius/struct/CIF-dictionaries/cif_core.dic'
dictionary named 'cif_core.dic' version 2.4.1 from 2010-06-29.

Automatic conversion script
Id: cif_fix_enum 1527 2010-12-29 10:47:43Z saulius 
;
_cod_original_cell_volume 2609.0(7)
_cod_original_sg_symbol_H-M 'I 41/a m d'
_cod_database_code 4310718

loop_
_symmetry_equiv_pos_as_xyz
'x, y, z'
'-x+1/2, -y, z+1/2'
'-y+1/4, x+3/4, z+1/4'
'y+1/4, -x+1/4, z+3/4'
'-x+1/2, y, -z+1/2'
'x, -y, -z'
'y+1/4, x+3/4, -z+1/4'
'-y+1/4, -x+1/4, -z+3/4'
'x+1/2, y+1/2, z+1/2'
'-x+1, -y+1/2, z+1'
'-y+3/4, x+5/4, z+3/4'
'y+3/4, -x+3/4, z+5/4'
'-x+1, y+1/2, -z+1'
'x+1/2, -y+1/2, -z+1/2'
'y+3/4, x+5/4, -z+3/4'
'-y+3/4, -x+3/4, -z+5/4'
'-x, -y, -z'
'x-1/2, y, -z-1/2'
'y-1/4, -x-3/4, -z-1/4'
'-y-1/4, x-1/4, -z-3/4'
'x-1/2, -y, z-1/2'
'-x, y, z'
'-y-1/4, -x-3/4, z-1/4'
'y-1/4, x-1/4, z-3/4'
'-x+1/2, -y+1/2, -z+1/2'
'x, y+1/2, -z'
'y+1/4, -x-1/4, -z+1/4'
'-y+1/4, x+1/4, -z-1/4'
'x, -y+1/2, z'
'-x+1/2, y+1/2, z+1/2'
'-y+1/4, -x-1/4, z+1/4'
'y+1/4, x+1/4, z-1/4'

loop_
_atom_site_label
_atom_site_type_symbol
_atom_site_fract_x
_atom_site_fract_y
_atom_site_fract_z
_atom_site_U_iso_or_equiv
_atom_site_adp_type
_atom_site_occupancy
_atom_site_symmetry_multiplicity
_atom_site_calc_flag
_atom_site_refinement_flags
_atom_site_disorder_assembly
_atom_site_disorder_group
Mo1 Mo 0.40607(5) 0.2500 0.03144(6) 0.0153(3) Uani 1 2 d S . .
Se2 Se 0.5000 0.38155(5) 0.00030(7) 0.0160(3) Uani 1 2 d S . .
Na1 Na 0.2500 0.3909(2) -0.2500 0.0216(8) Uani 1 2 d S . .
Na2 Na 0.5000 0.3837(2) -0.2668(3) 0.0220(8) Uani 1 2 d S . .
C1 C 0.2981(4) 0.3391(4) 0.0076(5) 0.0190(12) Uani 1 1 d . . .
N1 N 0.2362(4) 0.3786(3) -0.0159(5) 0.0180(11) Uani 1 1 d . . .
C2 C 0.3923(6) 0.2500 -0.1638(9) 0.0195(17) Uani 1 2 d S . .
N2 N 0.3797(5) 0.2500 -0.2668(6) 0.0207(16) Uani 1 2 d S . .

loop_
_atom_site_aniso_label
_atom_site_aniso_U_11
_atom_site_aniso_U_22
_atom_site_aniso_U_33
_atom_site_aniso_U_23
_atom_site_aniso_U_13
_atom_site_aniso_U_12
Mo1 0.0152(4) 0.0155(4) 0.0152(4) 0.000 -0.0005(2) 0.000
Se2 0.0166(4) 0.0155(4) 0.0159(4) 0.0003(3) 0.000 0.000
Na1 0.0235(19) 0.0200(18) 0.0213(16) 0.000 0.0028(13) 0.000
Na2 0.0215(19) 0.0226(19) 0.0220(17) -0.0010(14) 0.000 0.000
C1 0.023(3) 0.018(3) 0.017(2) -0.001(2) -0.001(2) -0.002(3)
N1 0.019(3) 0.014(2) 0.021(2) 0.0025(18) 0.000(2) 0.003(2)
C2 0.020(4) 0.009(4) 0.030(4) 0.000 0.003(3) 0.000
N2 0.027(4) 0.022(4) 0.014(3) 0.000 -0.003(3) 0.000

loop_
_atom_type_symbol
_atom_type_description
_atom_type_scat_dispersion_real
_atom_type_scat_dispersion_imag
_atom_type_scat_source
C C 0.0033 0.0016 'International Tables Vol C Tables 4.2.6.8 and 6.1.1.4'
N N 0.0061 0.0033 'International Tables Vol C Tables 4.2.6.8 and 6.1.1.4'
Na Na 0.0362 0.0249 'International Tables Vol C Tables 4.2.6.8 and 6.1.1.4'
Se Se -0.0929 2.2259 'International Tables Vol C Tables 4.2.6.8 and 6.1.1.4'
Mo Mo -1.6832 0.6857 'International Tables Vol C Tables 4.2.6.8 and 6.1.1.4'

loop_
_geom_angle_atom_site_label_1
_geom_angle_atom_site_label_2
_geom_angle_atom_site_label_3
_geom_angle
_geom_angle_site_symmetry_1
_geom_angle_site_symmetry_3
_geom_angle_publ_flag
C1 Mo1 C1 78.3(3) 29 . ?
C1 Mo1 C2 78.7(2) 29 . ?
C1 Mo1 C2 78.7(2) . . ?
C1 Mo1 Se2 86.55(15) 29 20_656 ?
C1 Mo1 Se2 86.55(15) . 20_656 ?
C2 Mo1 Se2 160.9(2) . 20_656 ?
C1 Mo1 Se2 158.94(16) 29 . ?
C1 Mo1 Se2 85.12(16) . . ?
C2 Mo1 Se2 85.39(14) . . ?
Se2 Mo1 Se2 105.52(2) 20_656 . ?
C1 Mo1 Se2 85.12(16) 29 10_554 ?
C1 Mo1 Se2 158.94(16) . 10_554 ?
C2 Mo1 Se2 85.39(14) . 10_554 ?
Se2 Mo1 Se2 105.52(2) 20_656 10_554 ?
Se2 Mo1 Se2 107.44(4) . 10_554 ?
C1 Mo1 Mo1 139.97(16) 29 10_554 ?
C1 Mo1 Mo1 139.97(16) . 10_554 ?
C2 Mo1 Mo1 95.6(2) . 10_554 ?
Se2 Mo1 Mo1 103.47(3) 20_656 10_554 ?
Se2 Mo1 Mo1 54.859(17) . 10_554 ?
Se2 Mo1 Mo1 54.859(17) 10_554 10_554 ?
C1 Mo1 Mo1 141.30(16) 29 27_565 ?
C1 Mo1 Mo1 98.81(15) . 27_565 ?
C2 Mo1 Mo1 139.20(15) . 27_565 ?
Se2 Mo1 Mo1 54.78(3) 20_656 27_565 ?
Se2 Mo1 Mo1 53.96(3) . 27_565 ?
Se2 Mo1 Mo1 102.25(2) 10_554 27_565 ?
Mo1 Mo1 Mo1 60.227(14) 10_554 27_565 ?
C1 Mo1 Mo1 98.81(15) 29 20_656 ?
C1 Mo1 Mo1 141.30(15) . 20_656 ?
C2 Mo1 Mo1 139.20(15) . 20_656 ?
Se2 Mo1 Mo1 54.78(3) 20_656 20_656 ?
Se2 Mo1 Mo1 102.25(2) . 20_656 ?
Se2 Mo1 Mo1 53.96(3) 10_554 20_656 ?
Mo1 Mo1 Mo1 60.227(14) 10_554 20_656 ?
Mo1 Mo1 Mo1 59.55(3) 27_565 20_656 ?
Mo1 Se2 Mo1 71.26(3) 27_565 . ?
Mo1 Se2 Mo1 71.26(3) 27_565 10_554 ?
Mo1 Se2 Mo1 70.28(3) . 10_554 ?
Mo1 Se2 Na2 167.16(8) 27_565 . ?
Mo1 Se2 Na2 98.40(7) . . ?
Mo1 Se2 Na2 98.40(7) 10_554 . ?
N1 Na1 N1 104.0(3) 11_544 15_444 ?
N1 Na1 N1 84.69(19) 11_544 5_554 ?
N1 Na1 N1 100.48(19) 15_444 5_554 ?
N1 Na1 N1 100.48(19) 11_544 . ?
N1 Na1 N1 84.69(19) 15_444 . ?
N1 Na1 N1 171.7(3) 5_554 . ?
N1 Na1 N2 170.8(2) 11_544 25_554 ?
N1 Na1 N2 85.26(17) 15_444 25_554 ?
N1 Na1 N2 93.7(2) 5_554 25_554 ?
N1 Na1 N2 80.16(19) . 25_554 ?
N1 Na1 N2 85.26(17) 11_544 . ?
N1 Na1 N2 170.8(2) 15_444 . ?
N1 Na1 N2 80.16(19) 5_554 . ?
N1 Na1 N2 93.7(2) . . ?
N2 Na1 N2 85.5(3) 25_554 . ?
N1 Na1 C1 106.38(17) 11_544 5_554 ?
N1 Na1 C1 92.28(16) 15_444 5_554 ?
N1 Na1 C1 21.87(17) 5_554 5_554 ?
N1 Na1 C1 152.89(19) . 5_554 ?
N2 Na1 C1 72.74(19) 25_554 5_554 ?
N2 Na1 C1 85.02(19) . 5_554 ?
N1 Na1 C1 92.28(16) 11_544 . ?
N1 Na1 C1 106.38(17) 15_444 . ?
N1 Na1 C1 152.89(19) 5_554 . ?
N1 Na1 C1 21.87(17) . . ?
N2 Na1 C1 85.02(19) 25_554 . ?
N2 Na1 C1 72.74(19) . . ?
C1 Na1 C1 149.7(3) 5_554 . ?
N1 Na1 Na1 45.52(14) 11_544 11_544 ?
N1 Na1 Na1 97.68(13) 15_444 11_544 ?
N1 Na1 Na1 40.66(11) 5_554 11_544 ?
N1 Na1 Na1 145.63(17) . 11_544 ?
N2 Na1 Na1 134.18(15) 25_554 11_544 ?
N2 Na1 Na1 88.81(14) . 11_544 ?
C1 Na1 Na1 61.48(12) 5_554 11_544 ?
C1 Na1 Na1 135.88(14) . 11_544 ?
N1 Na1 Na1 97.68(13) 11_544 12_454 ?
N1 Na1 Na1 45.52(14) 15_444 12_454 ?
N1 Na1 Na1 145.63(17) 5_554 12_454 ?
N1 Na1 Na1 40.66(11) . 12_454 ?
N2 Na1 Na1 88.81(14) 25_554 12_454 ?
N2 Na1 Na1 134.18(15) . 12_454 ?
C1 Na1 Na1 135.88(14) 5_554 12_454 ?
C1 Na1 Na1 61.48(12) . 12_454 ?
Na1 Na1 Na1 125.18(8) 11_544 12_454 ?
N1 Na1 Na2 86.10(14) 11_544 20_655 ?
N1 Na1 Na2 140.13(13) 15_444 20_655 ?
N1 Na1 Na2 41.25(13) 5_554 20_655 ?
N1 Na1 Na2 132.02(17) . 20_655 ?
N2 Na1 Na2 86.70(16) 25_554 20_655 ?
N2 Na1 Na2 39.06(14) . 20_655 ?
C1 Na1 Na2 48.18(13) 5_554 20_655 ?
C1 Na1 Na2 111.72(15) . 20_655 ?
Na1 Na1 Na2 62.10(3) 11_544 20_655 ?
Na1 Na1 Na2 172.21(10) 12_454 20_655 ?
N1 Na1 Na2 140.13(13) 11_544 12_454 ?
N1 Na1 Na2 86.10(14) 15_444 12_454 ?
N1 Na1 Na2 132.02(17) 5_554 12_454 ?
N1 Na1 Na2 41.25(13) . 12_454 ?
N2 Na1 Na2 39.06(14) 25_554 12_454 ?
N2 Na1 Na2 86.70(16) . 12_454 ?
C1 Na1 Na2 111.72(15) 5_554 12_454 ?
C1 Na1 Na2 48.18(13) . 12_454 ?
Na1 Na1 Na2 172.21(10) 11_544 12_454 ?
Na1 Na1 Na2 62.10(3) 12_454 12_454 ?
Na2 Na1 Na2 110.79(11) 20_655 12_454 ?
N2 Na2 N1 93.3(2) 27_564 32 ?
N2 Na2 N1 93.3(2) 27_564 11_544 ?
N1 Na2 N1 102.9(3) 32 11_544 ?
N2 Na2 N2 86.4(3) 27_564 . ?
N1 Na2 N2 170.6(2) 32 . ?
N1 Na2 N2 86.58(17) 11_544 . ?
N2 Na2 N2 86.4(3) 27_564 10_554 ?
N1 Na2 N2 86.58(17) 32 10_554 ?
N1 Na2 N2 170.6(2) 11_544 10_554 ?
N2 Na2 N2 84.0(3) . 10_554 ?
N2 Na2 C2 109.5(3) 27_564 . ?
N1 Na2 C2 153.5(3) 32 . ?
N1 Na2 C2 89.64(18) 11_544 . ?
N2 Na2 C2 23.5(2) . . ?
N2 Na2 C2 81.6(2) 10_554 . ?
N2 Na2 C2 109.5(3) 27_564 10_554 ?
N1 Na2 C2 89.64(18) 32 10_554 ?
N1 Na2 C2 153.5(3) 11_544 10_554 ?
N2 Na2 C2 81.6(2) . 10_554 ?
N2 Na2 C2 23.5(2) 10_554 10_554 ?
C2 Na2 C2 70.4(3) . 10_554 ?
N2 Na2 C1 99.7(2) 27_564 32 ?
N1 Na2 C1 23.51(18) 32 32 ?
N1 Na2 C1 79.9(2) 11_544 32 ?
N2 Na2 C1 165.4(2) . 32 ?
N2 Na2 C1 109.47(18) 10_554 32 ?
C2 Na2 C1 149.5(2) . 32 ?
C2 Na2 C1 108.39(19) 10_554 32 ?
N2 Na2 C1 99.7(2) 27_564 11_544 ?
N1 Na2 C1 79.9(2) 32 11_544 ?
N1 Na2 C1 23.51(18) 11_544 11_544 ?
N2 Na2 C1 109.47(18) . 11_544 ?
N2 Na2 C1 165.4(2) 10_554 11_544 ?
C2 Na2 C1 108.39(19) . 11_544 ?
C2 Na2 C1 149.5(2) 10_554 11_544 ?
C1 Na2 C1 56.6(3) 32 11_544 ?
N2 Na2 Se2 174.5(3) 27_564 . ?
N1 Na2 Se2 90.17(15) 32 . ?
N1 Na2 Se2 90.17(15) 11_544 . ?
N2 Na2 Se2 89.53(18) . . ?
N2 Na2 Se2 89.53(18) 10_554 . ?
C2 Na2 Se2 66.2(2) . . ?
C2 Na2 Se2 66.2(2) 10_554 . ?
C1 Na2 Se2 85.19(14) 32 . ?
C1 Na2 Se2 85.19(14) 11_544 . ?
N2 Na2 Na2 47.15(15) 27_564 20_655 ?
N1 Na2 Na2 140.3(2) 32 20_655 ?
N1 Na2 Na2 85.19(14) 11_544 20_655 ?
N2 Na2 Na2 39.59(15) . 20_655 ?
N2 Na2 Na2 87.68(16) 10_554 20_655 ?
C2 Na2 Na2 63.1(2) . 20_655 ?
C2 Na2 Na2 100.15(15) 10_554 20_655 ?
C1 Na2 Na2 142.75(19) 32 20_655 ?
C1 Na2 Na2 106.16(13) 11_544 20_655 ?
Se2 Na2 Na2 129.04(13) . 20_655 ?
N2 Na2 Na2 47.15(15) 27_564 27_564 ?
N1 Na2 Na2 85.19(14) 32 27_564 ?
N1 Na2 Na2 140.3(2) 11_544 27_564 ?
N2 Na2 Na2 87.68(16) . 27_564 ?
N2 Na2 Na2 39.59(15) 10_554 27_564 ?
C2 Na2 Na2 100.15(15) . 27_564 ?
C2 Na2 Na2 63.1(2) 10_554 27_564 ?
C1 Na2 Na2 106.16(13) 32 27_564 ?
C1 Na2 Na2 142.75(19) 11_544 27_564 ?
Se2 Na2 Na2 129.04(13) . 27_564 ?
Na2 Na2 Na2 66.15(11) 20_655 27_564 ?
N1 C1 Mo1 170.9(5) . . ?
N1 C1 Na2 60.6(4) . 12_454 ?
Mo1 C1 Na2 112.5(2) . 12_454 ?
N1 C1 Na1 56.9(3) . . ?
Mo1 C1 Na1 117.7(2) . . ?
Na2 C1 Na1 79.88(16) 12_454 . ?
C1 N1 Na1 154.2(5) . 12_454 ?
C1 N1 Na2 95.9(4) . 12_454 ?
Na1 N1 Na2 103.3(2) 12_454 12_454 ?
C1 N1 Na1 101.2(4) . . ?
Na1 N1 Na1 93.82(19) 12_454 . ?
Na2 N1 Na1 95.9(2) 12_454 . ?
N2 C2 Mo1 175.9(8) . . ?
N2 C2 Na2 72.9(4) . . ?
Mo1 C2 Na2 109.8(3) . . ?
N2 C2 Na2 72.9(4) . 10_554 ?
Mo1 C2 Na2 109.8(3) . 10_554 ?
Na2 C2 Na2 91.3(3) . 10_554 ?
C2 N2 Na2 175.2(8) . 20_655 ?
C2 N2 Na2 83.6(4) . . ?
Na2 N2 Na2 93.3(2) 20_655 . ?
C2 N2 Na2 83.6(4) . 10_554 ?
Na2 N2 Na2 93.3(2) 20_655 10_554 ?
Na2 N2 Na2 96.0(3) . 10_554 ?
C2 N2 Na1 92.9(4) . 25_554 ?
Na2 N2 Na1 90.3(2) 20_655 25_554 ?
Na2 N2 Na1 176.3(3) . 25_554 ?
Na2 N2 Na1 84.63(7) 10_554 25_554 ?
C2 N2 Na1 92.9(4) . . ?
Na2 N2 Na1 90.3(2) 20_655 . ?
Na2 N2 Na1 84.63(7) . . ?
Na2 N2 Na1 176.3(3) 10_554 . ?
Na1 N2 Na1 94.5(3) 25_554 . ?

loop_
_geom_bond_atom_site_label_1
_geom_bond_atom_site_label_2
_geom_bond_distance
_geom_bond_site_symmetry_2
_geom_bond_publ_flag
Mo1 C1 2.166(6) 29 ?
Mo1 C1 2.166(6) . ?
Mo1 C2 2.169(9) . ?
Mo1 Se2 2.4812(11) 20_656 ?
Mo1 Se2 2.5068(9) . ?
Mo1 Se2 2.5068(9) 10_554 ?
Mo1 Mo1 2.8858(15) 10_554 ?
Mo1 Mo1 2.9058(12) 27_565 ?
Mo1 Mo1 2.9058(12) 20_656 ?
Se2 Mo1 2.4812(11) 27_565 ?
Se2 Mo1 2.5068(9) 10_554 ?
Se2 Na2 2.953(4) . ?
Na1 N1 2.378(5) 11_544 ?
Na1 N1 2.378(5) 15_444 ?
Na1 N1 2.604(5) 5_554 ?
Na1 N1 2.604(5) . ?
Na1 N2 2.947(6) 25_554 ?
Na1 N2 2.947(6) . ?
Na1 C1 3.048(6) 5_554 ?
Na1 C1 3.048(6) . ?
Na1 Na1 3.641(3) 11_544 ?
Na1 Na1 3.641(3) 12_454 ?
Na1 Na2 3.811(4) 20_655 ?
Na1 Na2 3.811(4) 12_454 ?
Na2 N2 2.401(7) 27_564 ?
Na2 N1 2.527(5) 32 ?
Na2 N1 2.527(5) 11_544 ?
Na2 N2 2.763(6) . ?
Na2 N2 2.763(6) 10_554 ?
Na2 C2 2.872(7) . ?
Na2 C2 2.872(7) 10_554 ?
Na2 C1 2.885(7) 32 ?
Na2 C1 2.885(7) 11_544 ?
Na2 Na2 3.763(6) 20_655 ?
Na2 Na2 3.763(6) 27_564 ?
C1 N1 1.157(8) . ?
C1 Na2 2.885(7) 12_454 ?
N1 Na1 2.378(5) 12_454 ?
N1 Na2 2.527(5) 12_454 ?
C2 N2 1.154(12) . ?
C2 Na2 2.872(7) 10_554 ?
N2 Na2 2.401(7) 20_655 ?
N2 Na2 2.763(6) 10_554 ?
N2 Na1 2.947(6) 25_554 ?
